data_2201230
loop_
_publ_author_name
'Swenson, Dale C.'
'Bera ,Sanjib'
'Nair, Vasu'

_publ_section_title
;
 Tautomeric 6-oxoisocytidine (methanol solvate)
;
_journal_issue 9
_journal_name_full 'Acta Crystallographica Section E'
_journal_page_first o1031
_journal_page_last o1033
_journal_paper_doi 10.1107/S1600536802015040
_journal_volume 58
_journal_year 2002
_chemical_formula_iupac 'C9 H13 N3 O5, C1 H4 O1'
_chemical_formula_moiety 'C9 H13 N3 O5, C1 H4 O1'
_chemical_formula_sum 'C10 H17 N3 O6'
_chemical_formula_weight 275.27
_chemical_name_systematic
;
4-(R)-[4-amino-2,6-dioxopyrimidine-1-yl]-3(S)-hydroxy-2(R)-furan
methanol solvate
;
_space_group_IT_number 20
_symmetry_cell_setting orthorhombic
_symmetry_space_group_name_Hall 'C 2c 2'
_symmetry_space_group_name_H-M 'C 2 2 21'
_atom_sites_solution_hydrogens geom
_atom_sites_solution_primary direct
_atom_sites_solution_secondary difmap
_audit_creation_method SHELXL-97
_cell_angle_alpha 90.00
_cell_angle_beta 90.00
_cell_angle_gamma 90.00
_cell_formula_units_Z 8
_cell_length_a 6.7571(14)
_cell_length_b 12.430(3)
_cell_length_c 28.880(6)
_cell_measurement_reflns_used 4008
_cell_measurement_temperature 180(2)
_cell_measurement_theta_max 25.0
_cell_measurement_theta_min 3.3
_cell_volume 2425.7(9)
_computing_cell_refinement 'HKL SCALEPACK (Otwinowski & Minor, 1997)'
_computing_data_collection 'COLLECT (Nonius, 1997-2000)'
_computing_data_reduction 'HKL DENZO (Otwinowski & Minor, 1997) and SCALEPACK'
_computing_molecular_graphics SHELXTL
_computing_publication_material SHELXTL
_computing_structure_refinement SHELXTL
_computing_structure_solution 'SHELXTL (Sheldrick, 1997)'
_diffrn_ambient_temperature 180(2)
_diffrn_detector_area_resol_mean 9
_diffrn_measured_fraction_theta_full 0.994
_diffrn_measured_fraction_theta_max 0.994
_diffrn_measurement_device_type 'Nonius KappaCCD'
_diffrn_measurement_method CCD
_diffrn_radiation_monochromator graphite
_diffrn_radiation_source 'fine-focus sealed tube'
_diffrn_radiation_type MoK\a
_diffrn_radiation_wavelength 0.71073
_diffrn_reflns_av_R_equivalents 0.0581
_diffrn_reflns_av_sigmaI/netI 0.0391
_diffrn_reflns_limit_h_max 8
_diffrn_reflns_limit_h_min -8
_diffrn_reflns_limit_k_max 14
_diffrn_reflns_limit_k_min -14
_diffrn_reflns_limit_l_max 34
_diffrn_reflns_limit_l_min -34
_diffrn_reflns_number 13640
_diffrn_reflns_theta_full 25.04
_diffrn_reflns_theta_max 25.0
_diffrn_reflns_theta_min 3.3
_exptl_absorpt_coefficient_mu 0.125
_exptl_absorpt_correction_type none
_exptl_crystal_colour colorless
_exptl_crystal_density_diffrn 1.507
_exptl_crystal_density_method 'not measured'
_exptl_crystal_description plate
_exptl_crystal_F_000 1168
_exptl_crystal_size_max 0.13
_exptl_crystal_size_mid 0.11
_exptl_crystal_size_min 0.03
_refine_diff_density_max 0.202
_refine_diff_density_min -0.257
_refine_ls_abs_structure_details syn
_refine_ls_extinction_coef 0.0091(16)
_refine_ls_extinction_expression Fc^*^=kFc[1+0.001xFc^2^\l^3^/sin(2\q)]^-1/4^
_refine_ls_extinction_method SHELXTL
_refine_ls_goodness_of_fit_ref 1.062
_refine_ls_hydrogen_treatment mixed
_refine_ls_matrix_type full
_refine_ls_number_parameters 206
_refine_ls_number_reflns 1231
_refine_ls_number_restraints 14
_refine_ls_restrained_S_all 1.079
_refine_ls_R_factor_all 0.0678
_refine_ls_R_factor_gt 0.0517
_refine_ls_shift/su_max 0.034
_refine_ls_shift/su_mean 0.003
_refine_ls_structure_factor_coef Fsqd
_refine_ls_weighting_details 'calc w = 1/[\s^2^(Fo^2^)+(0.0581P)^2^+4.8516P] where P = (Fo^2^+2Fc^2^)/3'
_refine_ls_weighting_scheme calc
_refine_ls_wR_factor_gt 0.1193
_refine_ls_wR_factor_ref 0.1282
_reflns_number_gt 1078
_reflns_number_total 1237
_reflns_threshold_expression I>2\s(I)
_cod_data_source_file ac6010.cif
_cod_data_source_block I
_cod_original_sg_symbol_H-M 'C 2 2 21 '
_cod_database_code 2201230

loop_
_symmetry_equiv_pos_as_xyz
'x, y, z'
'-x, -y, z+1/2'
'-x, y, -z+1/2'
'x, -y, -z'
'x+1/2, y+1/2, z'
'-x+1/2, -y+1/2, z+1/2'
'-x+1/2, y+1/2, -z+1/2'
'x+1/2, -y+1/2, -z'

loop_
_atom_site_label
_atom_site_fract_x
_atom_site_fract_y
_atom_site_fract_z
_atom_site_U_iso_or_equiv
_atom_site_adp_type
_atom_site_calc_flag
_atom_site_refinement_flags
_atom_site_occupancy
_atom_site_disorder_assembly
_atom_site_disorder_group
_atom_site_type_symbol
N1 0.7557(7) 0.7210(2) 0.31294(11) 0.0254(8) Uani d . 1 . . N
C2 0.7575(8) 0.8315(3) 0.30362(13) 0.0257(9) Uani d . 1 . . C
O2 0.7638(6) 0.8993(2) 0.33402(9) 0.0337(8) Uani d . 1 . . O
N3 0.7515(7) 0.8574(3) 0.25810(10) 0.0270(8) Uani d . 1 . . N
H3 0.7534 0.9262 0.2509 0.032 Uiso calc R 1 . . H
C4 0.7425(8) 0.7857(3) 0.22244(13) 0.0254(9) Uani d . 1 . . C
N4 0.7335(7) 0.8274(3) 0.17932(11) 0.0322(9) Uani d . 1 . . N
H4B 0.7336 0.8976 0.1754 0.039 Uiso calc R 1 . . H
H4A 0.7276 0.7844 0.1552 0.039 Uiso calc R 1 . . H
C5 0.7424(8) 0.6766(3) 0.23169(13) 0.0275(10) Uani d . 1 . . C
H5 0.7386 0.6259 0.2071 0.033 Uiso calc R 1 . . H
C6 0.7481(8) 0.6420(3) 0.27765(13) 0.0265(9) Uani d . 1 . . C
O6 0.7482(6) 0.5458(2) 0.29005(9) 0.0340(8) Uani d . 1 . . O
O1' 0.8542(5) 0.5247(3) 0.40043(13) 0.0429(10) Uani d . 1 . . O
C3' 0.5742(7) 0.6229(4) 0.37870(16) 0.0270(11) Uani d . 1 . . C
H3'1 0.5290 0.5742 0.3533 0.032 Uiso calc R 1 A 1 H
O3' 0.4135(5) 0.6871(2) 0.39306(11) 0.0325(8) Uani d . 1 B . O
H3' 0.4549 0.7366 0.4103 0.049 Uiso calc R 1 . . H
C4' 0.7601(8) 0.6860(3) 0.36203(13) 0.0285(10) Uani d . 1 B . C
H4'1 0.7688 0.7526 0.3814 0.034 Uiso calc R 1 . . H
C5' 0.9328(8) 0.6156(4) 0.37540(18) 0.0357(13) Uani d . 1 B . C
H5'2 1.0040 0.5909 0.3474 0.043 Uiso calc R 1 . . H
H5'1 1.0265 0.6562 0.3951 0.043 Uiso calc R 1 . . H
C2' 0.6636(7) 0.5566(4) 0.41629(17) 0.0336(12) Uani d DU 1 B 1 C
H2'1 0.689(7) 0.578(4) 0.4466(7) 0.040 Uiso d D 1 C 1 H
C6' 0.557(4) 0.4481(14) 0.4244(8) 0.029(2) Uani d PDU 0.3333 B 1 C
H6'1 0.4127 0.4608 0.4277 0.035 Uiso calc PR 0.3333 B 1 H
H6'2 0.5774 0.4006 0.3973 0.035 Uiso calc PR 0.3333 B 1 H
O6' 0.6292(15) 0.3976(7) 0.4644(3) 0.035(2) Uani d PDU 0.3333 B 1 O
H6' 0.6675 0.3352 0.4578 0.052 Uiso calc PR 0.3333 B 1 H
C6'B 0.537(2) 0.4537(11) 0.4210(9) 0.029(2) Uani d PD 0.3333 B 2 C
H6'3 0.5633 0.4082 0.3936 0.035 Uiso calc PR 0.3333 B 2 H
H6'4 0.5856 0.4137 0.4484 0.035 Uiso calc PR 0.3333 B 2 H
O6'B 0.3311(15) 0.4630(9) 0.4254(4) 0.047(3) Uani d PD 0.3333 B 2 O
H6'B 0.2794 0.4654 0.3990 0.070 Uiso calc PR 0.3333 B 2 H
C6'C 0.551(3) 0.4647(11) 0.4410(5) 0.029(2) Uani d PD 0.3333 B 3 C
H6'5 0.6251 0.4403 0.4687 0.035 Uiso calc PR 0.3333 B 3 H
H6'6 0.4181 0.4888 0.4507 0.035 Uiso calc PR 0.3333 B 3 H
O6'C 0.5379(16) 0.3821(10) 0.4083(3) 0.039(3) Uani d PD 0.3333 B 3 O
H6'C 0.6452 0.3773 0.3938 0.059 Uiso calc PR 0.3333 B 3 H
O21 0.0591(18) 0.3522(10) 0.4448(4) 0.034(3) Uiso d PGDU 0.3333 D 4 O
H21 -0.0104 0.3999 0.4321 0.051 Uiso calc PR 0.3333 D 4 H
C21 0.066(2) 0.3710(12) 0.4943(4) 0.036(4) Uiso d PGDU 0.3333 D 4 C
H21A -0.0674 0.3602 0.5077 0.054 Uiso d PG 0.3333 D 4 H
H21B 0.1601 0.3201 0.5088 0.054 Uiso d PG 0.3333 D 4 H
H21C 0.1100 0.4457 0.5003 0.054 Uiso d PG 0.3333 D 4 H
O21' 0.044(2) 0.3421(9) 0.4633(5) 0.047(3) Uiso d PG 0.3333 E 5 O
H21' 0.1510 0.3547 0.4494 0.070 Uiso calc PR 0.3333 E 5 H
C21' 0.087(4) 0.3125(17) 0.5109(5) 0.070(6) Uiso d PG 0.3333 E 5 C
H21D -0.0285 0.2741 0.5242 0.105 Uiso d PG 0.3333 E 5 H
H21E 0.2041 0.2648 0.5118 0.105 Uiso d PG 0.3333 E 5 H
H21F 0.1135 0.3781 0.5293 0.105 Uiso d PG 0.3333 E 5 H
O31 0.488(3) 0.1606(14) 0.5506(7) 0.052(4) Uiso d PGD 0.1666 F 6 O
H31 0.4070 0.1233 0.5658 0.077 Uiso d PGD 0.1666 F 6 H
C31 0.677(4) 0.107(2) 0.5564(10) 0.052(4) Uiso d PGD 0.1666 F 6 C
H31A 0.7805 0.1475 0.5392 0.077 Uiso d PG 0.1666 F 6 H
H31B 0.7121 0.1054 0.5897 0.077 Uiso d PG 0.1666 F 6 H
H31C 0.6690 0.0331 0.5443 0.077 Uiso d PG 0.1666 F 6 H
O31' 0.470(3) 0.2318(15) 0.5193(6) 0.052(4) Uiso d PG 0.1666 F 7 O
H31' 0.5308 0.2905 0.5213 0.077 Uiso d PG 0.1666 F 7 H
C31' 0.620(4) 0.153(3) 0.5076(7) 0.052(4) Uiso d PG 0.1666 F 7 C
H31D 0.5575 0.0810 0.5047 0.077 Uiso d PG 0.1666 F 7 H
H31E 0.6826 0.1726 0.4778 0.077 Uiso d PG 0.1666 F 7 H
H31F 0.7213 0.1507 0.5323 0.077 Uiso d PG 0.1666 F 7 H

loop_
_atom_site_aniso_label
_atom_site_aniso_U_11
_atom_site_aniso_U_22
_atom_site_aniso_U_33
_atom_site_aniso_U_12
_atom_site_aniso_U_13
_atom_site_aniso_U_23
N1 0.0346(19) 0.0194(16) 0.0222(17) -0.003(2) 0.000(2) -0.0008(13)
C2 0.025(2) 0.024(2) 0.029(2) -0.003(3) -0.004(2) 0.0034(18)
O2 0.0476(19) 0.0268(15) 0.0267(15) -0.0099(19) -0.0022(18) -0.0095(13)
N3 0.0358(19) 0.0252(16) 0.0201(17) 0.000(2) 0.001(2) 0.0018(13)
C4 0.023(2) 0.029(2) 0.024(2) 0.000(3) 0.005(2) -0.0015(17)
N4 0.053(2) 0.0216(17) 0.0215(18) -0.004(2) 0.003(2) 0.0056(14)
C5 0.027(2) 0.030(2) 0.025(2) 0.000(3) -0.003(3) -0.0027(17)
C6 0.027(2) 0.028(2) 0.025(2) 0.002(3) 0.002(3) -0.0008(17)
O6 0.050(2) 0.0250(16) 0.0267(15) 0.000(2) 0.003(2) -0.0023(12)
O1' 0.035(2) 0.041(2) 0.052(2) 0.0084(18) 0.0071(18) 0.0136(18)
C3' 0.033(3) 0.021(2) 0.027(2) -0.003(2) 0.000(2) -0.006(2)
O3' 0.0353(18) 0.0309(17) 0.0314(18) 0.0062(15) -0.0002(16) 0.0031(14)
C4' 0.035(2) 0.032(2) 0.0185(19) 0.000(3) 0.003(2) 0.0044(17)
C5' 0.029(3) 0.046(3) 0.032(3) -0.008(3) 0.000(2) 0.008(3)
C2' 0.038(3) 0.035(3) 0.028(2) -0.002(2) -0.004(2) 0.017(2)
C6' 0.036(4) 0.031(3) 0.019(6) 0.004(3) 0.008(5) 0.013(4)
O6' 0.055(7) 0.023(4) 0.025(5) 0.013(5) 0.006(5) 0.014(3)
C6'B 0.036(4) 0.031(3) 0.019(6) 0.004(3) 0.008(5) 0.013(4)
O6'B 0.045(6) 0.052(7) 0.043(6) -0.004(5) 0.004(5) 0.015(5)
C6'C 0.036(4) 0.031(3) 0.019(6) 0.004(3) 0.008(5) 0.013(4)
O6'C 0.033(6) 0.054(7) 0.031(6) 0.008(5) 0.008(5) -0.011(5)

loop_
_atom_type_symbol
_atom_type_description
_atom_type_scat_dispersion_real
_atom_type_scat_dispersion_imag
_atom_type_scat_source
C C 0.0033 0.0016 'International Tables Vol C Tables 4.2.6.8 and 6.1.1.4'
H H 0.0000 0.0000 'International Tables Vol C Tables 4.2.6.8 and 6.1.1.4'
N N 0.0061 0.0033 'International Tables Vol C Tables 4.2.6.8 and 6.1.1.4'
O O 0.0106 0.0060 'International Tables Vol C Tables 4.2.6.8 and 6.1.1.4'

loop_
_geom_angle_atom_site_label_1
_geom_angle_atom_site_label_2
_geom_angle_atom_site_label_3
_geom_angle
_geom_angle_publ_flag
C2 N1 C6 122.8(3) yes
C2 N1 C4' 118.1(3) yes
C6 N1 C4' 119.0(3) yes
O2 C2 N3 122.4(4) ?
O2 C2 N1 122.7(3) ?
N3 C2 N1 114.9(3) yes
C2 N3 C4 125.4(3) yes
C2 N3 H3 117.3 ?
C4 N3 H3 117.3 ?
N4 C4 N3 116.6(3) ?
N4 C4 C5 123.7(4) ?
N3 C4 C5 119.7(4) yes
C4 N4 H4B 120.0 ?
C4 N4 H4A 120.0 ?
H4B N4 H4A 120.0 ?
C4 C5 C6 119.1(4) yes
C4 C5 H5 120.4 ?
C6 C5 H5 120.4 ?
O6 C6 C5 124.7(4) ?
O6 C6 N1 117.2(3) ?
C5 C6 N1 118.1(3) yes
C2' O1' C5' 106.1(4) yes
O3' C3' C2' 114.3(4) ?
O3' C3' C4' 115.3(4) ?
C2' C3' C4' 100.2(4) yes
O3' C3' H3'1 108.9 ?
C2' C3' H3'1 108.9 ?
C4' C3' H3'1 108.9 ?
C3' O3' H3' 109.5 ?
N1 C4' C5' 115.5(4) yes
N1 C4' C3' 115.3(4) yes
C5' C4' C3' 104.6(3) yes
N1 C4' H4'1 107.0 ?
C5' C4' H4'1 107.0 ?
C3' C4' H4'1 107.0 ?
O1' C5' C4' 107.3(4) yes
O1' C5' H5'2 110.3 ?
C4' C5' H5'2 110.3 ?
O1' C5' H5'1 110.2 ?
C4' C5' H5'1 110.3 ?
H5'2 C5' H5'1 108.5 ?
O1' C2' C3' 106.6(4) yes
O1' C2' C6' 103.2(12) ?
C3' C2' C6' 113.7(6) ?
O1' C2' H2'1 102(3) ?
C3' C2' H2'1 127(3) ?
C6' C2' H2'1 101(3) ?
O6' C6' C2' 110.5(9) ?
O6' C6' H6'1 109.5 ?
C2' C6' H6'1 109.5 ?
O6' C6' H6'2 109.5 ?
C2' C6' H6'2 109.5 ?
H6'1 C6' H6'2 108.1 ?
C6' O6' H6' 109.5 ?
O6'B C6'B H6'3 107.5 ?
O6'B C6'B H6'4 107.5 ?
H6'3 C6'B H6'4 107.0 ?
C6'B O6'B H6'B 109.5 ?
O6'C C6'C H6'5 110.7 ?
O6'C C6'C H6'6 110.7 ?
H6'5 C6'C H6'6 108.8 ?
C6'C O6'C H6'C 109.5 ?
C21 O21 H21 109.5 ?
O21 C21 H21A 109.5 ?
O21 C21 H21B 109.5 ?
O21 C21 H21C 109.5 ?
H21A C21 H21B 109.4 ?
H21A C21 H21C 109.4 ?
H21B C21 H21C 109.4 ?
C21' O21' H21' 109.5 ?
O21' C21' H21D 109.5 ?
O21' C21' H21E 109.5 ?
O21' C21' H21F 109.5 ?
H21D C21' H21E 109.4 ?
H21D C21' H21F 109.4 ?
H21E C21' H21F 109.4 ?
C31 O31 H31 105.2 ?
O31 C31 H31A 109.5 ?
O31 C31 H31B 109.5 ?
O31 C31 H31C 109.5 ?
H31A C31 H31B 109.4 ?
H31A C31 H31C 109.4 ?
H31B C31 H31C 109.4 ?
C31' O31' H31' 105.2 ?
O31' C31' H31D 109.5 ?
O31' C31' H31E 109.5 ?
O31' C31' H31F 109.5 ?
H31D C31' H31E 109.4 ?
H31D C31' H31F 109.4 ?
H31E C31' H31F 109.4 ?

loop_
_geom_bond_atom_site_label_1
_geom_bond_atom_site_label_2
_geom_bond_site_symmetry_2
_geom_bond_distance
_geom_bond_publ_flag
N1 C2 . 1.399(5) yes
N1 C6 . 1.417(5) yes
N1 C4' . 1.483(5) yes
C2 O2 . 1.218(5) ?
C2 N3 . 1.354(5) yes
N3 C4 . 1.364(5) yes
N3 H3 . 0.8800 ?
C4 N4 . 1.350(5) yes
C4 C5 . 1.381(6) yes
N4 H4B . 0.8800 ?
N4 H4A . 0.8800 ?
C5 C6 . 1.396(5) yes
C5 H5 . 0.9500 ?
C6 O6 . 1.248(5) ?
O1' C2' . 1.423(6) yes
O1' C5' . 1.442(6) yes
C3' O3' . 1.410(6) ?
C3' C2' . 1.491(7) yes
C3' C4' . 1.557(7) yes
C3' H3'1 . 1.0000 ?
O3' H3' . 0.8400 ?
C4' C5' . 1.509(7) yes
C4' H4'1 . 1.0000 ?
C5' H5'2 . 0.9900 ?
C5' H5'1 . 0.9900 ?
C2' C6' . 1.547(9) ?
C2' H2'1 . 0.932(11) ?
C6' O6' . 1.405(10) ?
C6' H6'1 . 0.9900 ?
C6' H6'2 . 0.9900 ?
O6' H6' . 0.8400 ?
C6'B O6'B . 1.399(11) ?
C6'B H6'3 . 0.9900 ?
C6'B H6'4 . 0.9900 ?
O6'B H6'B . 0.8400 ?
C6'C O6'C . 1.397(10) ?
C6'C H6'5 . 0.9900 ?
C6'C H6'6 . 0.9900 ?
O6'C H6'C . 0.8400 ?
O21 C21 . 1.45 ?
O21 H21 . 0.84 ?
C21 H21A . 0.99 ?
C21 H21B . 0.99 ?
C21 H21C . 0.99 ?
O21' C21' . 1.45 ?
O21' H21' . 0.84 ?
C21' H21D . 0.99 ?
C21' H21E . 0.99 ?
C21' H21F . 0.99 ?
O31 C31 . 1.45 ?
O31 H31 . 0.84 ?
C31 H31A . 0.99 ?
C31 H31B . 0.99 ?
C31 H31C . 0.99 ?
O31' C31' . 1.45 ?
O31' H31' . 0.84 ?
C31' H31D . 0.99 ?
C31' H31E . 0.99 ?
C31' H31F . 0.99 ?

loop_
_geom_hbond_atom_site_label_D
_geom_hbond_atom_site_label_H
_geom_hbond_atom_site_label_A
_geom_hbond_site_symmetry_A
_geom_hbond_distance_DH
_geom_hbond_distance_HA
_geom_hbond_distance_DA
_geom_hbond_angle_DHA
_geom_hbond_publ_flag
N3 H3 O6 7_655 0.88 1.90 2.724(4) 155 yes
N4 H4A O3' 3_655 0.88 2.08 2.898(5) 155 yes
N4 H4B O6 7_655 0.88 2.10 2.858(5) 144 yes
O6' H6' O31 8_556 0.84 2.18 2.57(3) 108 yes
O6' H6' O31' 8_556 0.84 2.30 2.85(5) 123 yes
O6'B H6'B O2 5_445 0.84 2.05 2.793(12) 147 yes
O6'C H6'C N4 7_645 0.84 2.35 3.041(10) 140 yes
O6'C H6'C O1' . 0.84 2.32 2.786(12) 115 yes
O3' H3' O21 5_555 0.84 1.88 2.722(12) 175 yes
O3' H3' O21' 5_555 0.84 2.11 2.936(13) 170 yes
O3' H3' O31 4_566 0.84 1.72 2.55(2) 168 yes
O3' H3' O31' 4_566 0.84 2.07 2.75(15) 137 yes
O21 H21 O1' 1_455 0.84 2.02 2.856(13) 173 yes
O21' H21' O6'B . 0.84 1.94 2.68(2) 147 yes
O31 H31 O1' 8_456 0.84 2.11 2.851(15) 146 yes
O31' H31' O6' . 0.84 2.22 2.81(2) 128 yes

loop_
_geom_torsion_atom_site_label_1
_geom_torsion_atom_site_label_2
_geom_torsion_atom_site_label_3
_geom_torsion_atom_site_label_4
_geom_torsion
C6 N1 C2 O2 179.9(5)
C4' N1 C2 O2 0.4(9)
C6 N1 C2 N3 0.0(8)
C4' N1 C2 N3 -179.4(4)
O2 C2 N3 C4 -179.4(5)
N1 C2 N3 C4 0.5(8)
C2 N3 C4 N4 178.7(5)
C2 N3 C4 C5 -1.1(8)
N4 C4 C5 C6 -178.7(5)
N3 C4 C5 C6 1.1(8)
C4 C5 C6 O6 179.9(5)
C4 C5 C6 N1 -0.6(8)
C2 N1 C6 O6 179.6(5)
C4' N1 C6 O6 -1.0(8)
C2 N1 C6 C5 0.1(8)
C4' N1 C6 C5 179.5(5)
C2 N1 C4' C5' -120.9(5)
C6 N1 C4' C5' 59.7(6)
C2 N1 C4' C3' 116.8(5)
C6 N1 C4' C3' -62.7(6)
O3' C3' C4' N1 -84.2(5)
C2' C3' C4' N1 152.7(4)
O3' C3' C4' C5' 147.8(4)
C2' C3' C4' C5' 24.7(4)
C2' O1' C5' C4' -20.1(5)
N1 C4' C5' O1' -131.7(4)
C3' C4' C5' O1' -3.9(4)
C5' O1' C2' C3' 37.8(5)
C5' O1' C2' C6' 157.8(7)
O3' C3' C2' O1' -162.1(4)
C4' C3' C2' O1' -38.3(4)
O3' C3' C2' C6' 84.8(14)
C4' C3' C2' C6' -151.4(14)
O1' C2' C6' O6' 74(2)
C3' C2' C6' O6' -171.2(14)
